data_1515019
loop_
_publ_author_name
'Raatikainen, Kari'
'Rissanen, Kari'

_publ_section_title
;
 Breathing molecular crystals: halogen- and hydrogen-bonded porous
 molecular crystals with solvent induced adaptation of the nanosized
 channels
;
_journal_issue 4
_journal_name_full 'Chemical Science'
_journal_page_first 1235
_journal_paper_doi 10.1039/c2sc00997h
_journal_volume 3
_journal_year 2012
_chemical_absolute_configuration unk
_chemical_compound_source 'synthesis as described'
_chemical_formula_moiety 'C6 H12 N4, 4(C4 H4 I N O2), 4(C H3 N O2)'
_chemical_formula_sum 'C26 H40 I4 N12 O16'
_chemical_formula_weight 1284.3
_chemical_name_systematic
;
?
;
_space_group_IT_number 120
_symmetry_cell_setting tetragonal
_symmetry_Int_Tables_number 120
_symmetry_space_group_name_Hall 'I -4 -2c'
_symmetry_space_group_name_H-M 'I -4 c 2'
_atom_sites_solution_hydrogens geom
_atom_sites_solution_primary direct
_atom_sites_solution_secondary difmap
_audit_creation_date 2009-11-06T15:39:00-00:00
_audit_creation_method 'WinGX routine CIF_UPDATE'
_cell_angle_alpha 90
_cell_angle_beta 90
_cell_angle_gamma 90
_cell_formula_units_Z 4
_cell_length_a 16.8566(2)
_cell_length_b 16.8566(2)
_cell_length_c 14.5819(3)
_cell_measurement_reflns_used 2279
_cell_measurement_temperature 123(2)
_cell_measurement_theta_max 28.283
_cell_measurement_theta_min 0.407
_cell_measurement_wavelength 0.71073
_cell_volume 4143.37(11)
_computing_cell_refinement 'HKL Scalepack (Otwinowski & Minor 1997)'
_computing_data_collection 'Collect (Bruker AXS BV, 1997-2004)'
_computing_data_reduction 'HKL Denzo and Scalepack (Otwinowski & Minor 1997)'
_computing_molecular_graphics 'Ortep-3 for Windows (Farrugia, 1997)'
_computing_publication_material 'WinGX publication routines (Farrugia, 1999)'
_computing_structure_refinement 'SHELXL-97 (Sheldrick, 2008)'
_computing_structure_solution 'SIR97 (Giacovazzo et al, 1997)'
_diffrn_ambient_temperature 123(2)
_diffrn_detector 'CCD plate'
_diffrn_detector_area_resol_mean 9
_diffrn_measured_fraction_theta_full 0.995
_diffrn_measured_fraction_theta_max 0.974
_diffrn_measurement_device '95mm CCD camera on \k-goniostat'
_diffrn_measurement_device_type KappaCCD
_diffrn_measurement_method 'CCD rotation images, thick slices'
_diffrn_orient_matrix_type 'by Bruker AXS Collect from scalepack cell'
_diffrn_orient_matrix_UB_11 0.527894E-1
_diffrn_orient_matrix_UB_12 0.104549E-1
_diffrn_orient_matrix_UB_13 0.288607E-1
_diffrn_orient_matrix_UB_21 0.211024E-1
_diffrn_orient_matrix_UB_22 -0.501643E-1
_diffrn_orient_matrix_UB_23 -0.272962E-1
_diffrn_orient_matrix_UB_31 0.01695
_diffrn_orient_matrix_UB_32 0.298925E-1
_diffrn_orient_matrix_UB_33 -0.559012E-1
_diffrn_radiation_monochromator graphite
_diffrn_radiation_probe x-ray
_diffrn_radiation_type MoK\a
_diffrn_radiation_wavelength 0.71073
_diffrn_reflns_av_R_equivalents 0.0393
_diffrn_reflns_av_unetI/netI 0.04
_diffrn_reflns_limit_h_max 19
_diffrn_reflns_limit_h_min -15
_diffrn_reflns_limit_k_max 21
_diffrn_reflns_limit_k_min -19
_diffrn_reflns_limit_l_max 18
_diffrn_reflns_limit_l_min -16
_diffrn_reflns_number 9984
_diffrn_reflns_theta_full 25
_diffrn_reflns_theta_max 27.5
_diffrn_reflns_theta_min 2.42
_diffrn_source 'Enraf Nonius FR590'
_exptl_absorpt_coefficient_mu 3.089
_exptl_absorpt_correction_T_max 0.7456
_exptl_absorpt_correction_T_min 0.5611
_exptl_absorpt_correction_type multi-scan
_exptl_absorpt_process_details
;
[c.f. r.h. blessing, acta cryst. (1995), a51, 33-38]
;
_exptl_crystal_colour colourless
_exptl_crystal_density_diffrn 2.059
_exptl_crystal_density_method 'not measured'
_exptl_crystal_description needle
_exptl_crystal_F_000 2480
_exptl_crystal_size_max 0.4
_exptl_crystal_size_mid 0.15
_exptl_crystal_size_min 0.15
_refine_diff_density_max 0.534
_refine_diff_density_min -0.564
_refine_diff_density_rms 0.097
_refine_ls_abs_structure_details 'Flack H D (1983), Acta Cryst. A39, 876-881'
_refine_ls_abs_structure_Flack -0.02(3)
_refine_ls_extinction_method none
_refine_ls_goodness_of_fit_ref 1.056
_refine_ls_hydrogen_treatment constr
_refine_ls_matrix_type full
_refine_ls_number_parameters 136
_refine_ls_number_reflns 2236
_refine_ls_number_restraints 0
_refine_ls_restrained_S_all 1.056
_refine_ls_R_factor_all 0.0308
_refine_ls_R_factor_gt 0.026
_refine_ls_shift/su_max 0.001
_refine_ls_shift/su_mean 0
_refine_ls_structure_factor_coef Fsqd
_refine_ls_weighting_details 'calc w=1/[\s^2^(Fo^2^)+(0.0169P)^2^+5.0560P] where P=(Fo^2^+2Fc^2^)/3'
_refine_ls_weighting_scheme calc
_refine_ls_wR_factor_gt 0.0477
_refine_ls_wR_factor_ref 0.0488
_reflns_number_gt 2052
_reflns_number_total 2236
_reflns_threshold_expression >2\s(I)
_cod_data_source_file c2sc00997h.txt
_cod_data_source_block MeNO2_NIS-HMTA
_cod_database_code 1515019

loop_
_symmetry_equiv_pos_as_xyz
'x, y, z'
'-x, -y, z'
'-y, -x, -z+1/2'
'y, x, -z+1/2'
'-x, y, z+1/2'
'x, -y, z+1/2'
'-y, x, -z'
'y, -x, -z'
'x+1/2, y+1/2, z+1/2'
'-x+1/2, -y+1/2, z+1/2'
'-y+1/2, -x+1/2, -z+1'
'y+1/2, x+1/2, -z+1'
'-x+1/2, y+1/2, z+1'
'x+1/2, -y+1/2, z+1'
'-y+1/2, x+1/2, -z+1/2'
'y+1/2, -x+1/2, -z+1/2'

loop_
_atom_site_label
_atom_site_type_symbol
_atom_site_fract_x
_atom_site_fract_y
_atom_site_fract_z
_atom_site_U_iso_or_equiv
_atom_site_adp_type
_atom_site_occupancy
_atom_site_symmetry_multiplicity
_atom_site_calc_flag
_atom_site_refinement_flags
I1 I 0.689386(12) 0.980908(13) 0.58252(2) 0.01804(8) Uani 1 1 d .
N2 N 0.7809(2) 0.97147(19) 0.4836(2) 0.0188(7) Uani 1 1 d .
C3 C 0.7723(2) 0.9995(2) 0.3953(3) 0.0187(9) Uani 1 1 d .
O4 O 0.71557(17) 1.03797(17) 0.3692(2) 0.0254(7) Uani 1 1 d .
C5 C 0.8423(3) 0.9732(3) 0.3388(3) 0.0237(10) Uani 1 1 d .
H5A H 0.8718 1.0195 0.3146 0.028 Uiso 1 1 calc R
H5B H 0.8249 0.9398 0.2867 0.028 Uiso 1 1 calc R
C6 C 0.8933(2) 0.9258(2) 0.4049(3) 0.0257(10) Uani 1 1 d .
H6A H 0.9001 0.8706 0.3829 0.031 Uiso 1 1 calc R
H6B H 0.9464 0.9504 0.4115 0.031 Uiso 1 1 calc R
C7 C 0.8493(2) 0.9271(2) 0.4953(3) 0.0197(9) Uani 1 1 d .
O8 O 0.86877(15) 0.89573(17) 0.5663(2) 0.0303(8) Uani 1 1 d .
N9 N 0.57181(17) 0.99180(19) 0.6909(2) 0.0164(7) Uani 1 1 d .
C10 C 0.5799(2) 1.0632(2) 0.7510(3) 0.0162(8) Uani 1 1 d .
H10A H 0.6274 1.0576 0.7904 0.019 Uiso 1 1 calc R
H10B H 0.5867 1.1112 0.7127 0.019 Uiso 1 1 calc R
C11 C 0.5 1 0.6336(4) 0.0171(11) Uani 1 2 d S
H11A H 0.4946 0.9528 0.5937 0.02 Uiso 0.5 1 calc PR
H11B H 0.5054 1.0472 0.5937 0.02 Uiso 0.5 1 calc PR
C12 C 0.7980(3) 0.7020(3) 0.5 0.050(2) Uani 1 2 d S
H12A H 0.8237 0.7003 0.4398 0.075 Uiso 0.5 1 calc PR
H12B H 0.7737 0.6504 0.5131 0.075 Uiso 0.5 1 calc PR
H12C H 0.8376 0.7142 0.5471 0.075 Uiso 0.5 1 calc PR
N13 N 0.7359(3) 0.7641(3) 0.5 0.0427(15) Uani 1 2 d S
O14 O 0.7306(2) 0.8075(2) 0.4333(3) 0.0586(12) Uani 1 1 d .
C15 C 0.8003(2) 0.8003(2) 0.75 0.0291(14) Uani 1 2 d S
H15A H 0.7798 0.8481 0.7201 0.044 Uiso 0.5 1 calc PR
H15B H 0.8469 0.781 0.7166 0.044 Uiso 0.5 1 calc PR
H15C H 0.8152 0.8127 0.8133 0.044 Uiso 0.5 1 calc PR
N16 N 0.7384(2) 0.7384(2) 0.75 0.0431(16) Uani 1 2 d S
O17 O 0.7569(2) 0.6707(2) 0.7254(3) 0.0549(11) Uani 1 1 d .

loop_
_atom_site_aniso_label
_atom_site_aniso_U_11
_atom_site_aniso_U_22
_atom_site_aniso_U_33
_atom_site_aniso_U_23
_atom_site_aniso_U_13
_atom_site_aniso_U_12
I1 0.01412(12) 0.01712(12) 0.02289(12) 0.00115(11) 0.00081(13) 0.00096(9)
N2 0.0149(16) 0.0169(17) 0.0247(19) -0.0009(15) 0.0009(16) 0.0027(13)
C3 0.019(2) 0.0178(18) 0.020(2) -0.0006(16) -0.0025(16) -0.0020(17)
O4 0.0199(14) 0.0278(15) 0.0284(16) 0.0051(13) -0.0066(12) 0.0025(12)
C5 0.027(2) 0.022(3) 0.022(2) -0.0033(19) -0.001(2) 0.0005(16)
C6 0.0210(19) 0.027(2) 0.029(3) -0.003(2) 0.008(2) 0.0052(17)
C7 0.014(2) 0.016(2) 0.029(2) 0.0031(18) -0.0035(18) -0.0016(18)
O8 0.0221(14) 0.0343(16) 0.034(2) 0.0086(14) -0.0001(14) 0.0089(12)
N9 0.0122(15) 0.0171(16) 0.0200(19) 0.0014(14) -0.0024(14) -0.0013(13)
C10 0.0138(18) 0.0134(18) 0.021(2) -0.0016(16) 0.0010(17) -0.0029(15)
C11 0.016(3) 0.020(3) 0.015(3) 0 0 0.002(3)
C12 0.042(3) 0.042(3) 0.065(6) 0.009(3) 0.009(3) 0.015(4)
N13 0.036(2) 0.036(2) 0.056(4) -0.003(2) -0.003(2) -0.006(3)
O14 0.073(3) 0.041(2) 0.062(3) -0.002(2) -0.024(2) 0.003(2)
C15 0.0238(19) 0.0238(19) 0.040(4) 0.004(2) -0.004(2) -0.003(3)
N16 0.0261(19) 0.0261(19) 0.077(5) -0.004(2) 0.004(2) 0.005(2)
O17 0.048(2) 0.0255(19) 0.091(3) -0.005(2) 0.017(2) -0.0004(16)

loop_
_atom_type_symbol
_atom_type_description
_atom_type_scat_dispersion_real
_atom_type_scat_dispersion_imag
_atom_type_scat_source
C C 0.0033 0.0016 'International Tables Vol C Tables 4.2.6.8 and 6.1.1.4'
H H 0 0 'International Tables Vol C Tables 4.2.6.8 and 6.1.1.4'
N N 0.0061 0.0033 'International Tables Vol C Tables 4.2.6.8 and 6.1.1.4'
O O 0.0106 0.006 'International Tables Vol C Tables 4.2.6.8 and 6.1.1.4'
I I -0.4742 1.8119 'International Tables Vol C Tables 4.2.6.8 and 6.1.1.4'

loop_
_geom_angle_atom_site_label_1
_geom_angle_atom_site_label_2
_geom_angle_atom_site_label_3
_geom_angle
_geom_angle_site_symmetry_1
_geom_angle_site_symmetry_3
C3 N2 C7 112.8(3) . .
C3 N2 I1 122.3(3) . .
C7 N2 I1 124.3(3) . .
O4 C3 N2 123.9(4) . .
O4 C3 C5 126.9(4) . .
N2 C3 C5 109.1(3) . .
C3 C5 C6 104.5(3) . .
C3 C5 H5A 110.8 . .
C6 C5 H5A 110.8 . .
C3 C5 H5B 110.8 . .
C6 C5 H5B 110.8 . .
H5A C5 H5B 108.9 . .
C7 C6 C5 105.5(3) . .
C7 C6 H6A 110.6 . .
C5 C6 H6A 110.6 . .
C7 C6 H6B 110.6 . .
C5 C6 H6B 110.6 . .
H6A C6 H6B 108.8 . .
O8 C7 N2 124.6(4) . .
O8 C7 C6 127.3(3) . .
N2 C7 C6 108.0(3) . .
C11 N9 C10 108.6(3) . 16_466
C11 N9 C10 109.3(3) . .
C10 N9 C10 109.2(2) 16_466 .
N9 C10 N9 109.8(3) 15_656 .
N9 C10 H10A 109.7 15_656 .
N9 C10 H10A 109.7 . .
N9 C10 H10B 109.7 15_656 .
N9 C10 H10B 109.7 . .
H10A C10 H10B 108.2 . .
N9 C11 N9 111.2(4) . 2_675
N9 C11 H11A 109.4 . .
N9 C11 H11A 109.4 2_675 .
N9 C11 H11B 109.4 . .
N9 C11 H11B 109.4 2_675 .
H11A C11 H11B 108 . .
N13 C12 H12A 109.5 . .
N13 C12 H12B 109.5 . .
H12A C12 H12B 109.5 . .
N13 C12 H12C 109.5 . .
H12A C12 H12C 109.5 . .
H12B C12 H12C 109.5 . .
O14 N13 O14 123.2(7) . 11_665
O14 N13 C12 118.4(3) . .
O14 N13 C12 118.4(3) 11_665 .
N16 C15 H15A 109.5 . .
N16 C15 H15B 109.5 . .
H15A C15 H15B 109.5 . .
N16 C15 H15C 109.5 . .
H15A C15 H15C 109.5 . .
H15B C15 H15C 109.5 . .
O17 N16 O17 123.5(5) . 4_556
O17 N16 C15 118.3(3) . .
O17 N16 C15 118.3(3) 4_556 .

loop_
_geom_bond_atom_site_label_1
_geom_bond_atom_site_label_2
_geom_bond_distance
_geom_bond_site_symmetry_2
I1 N2 2.118(3) .
N2 C3 1.379(5) .
N2 C7 1.385(5) .
C3 O4 1.217(5) .
C3 C5 1.506(6) .
C5 C6 1.520(6) .
C5 H5A 0.99 .
C5 H5B 0.99 .
C6 C7 1.513(6) .
C6 H6A 0.99 .
C6 H6B 0.99 .
C7 O8 1.208(5) .
N9 C11 1.477(4) .
N9 C10 1.484(5) 16_466
N9 C10 1.495(5) .
C10 N9 1.484(5) 15_656
C10 H10A 0.99 .
C10 H10B 0.99 .
C11 N9 1.477(4) 2_675
C11 H11A 0.99 .
C11 H11B 0.99 .
C12 N13 1.480(10) .
C12 H12A 0.98 .
C12 H12B 0.98 .
C12 H12C 0.98 .
N13 O14 1.220(5) .
N13 O14 1.220(5) 11_665
C15 N16 1.476(8) .
C15 H15A 0.98 .
C15 H15B 0.98 .
C15 H15C 0.98 .
N16 O17 1.235(4) .
N16 O17 1.235(4) 4_556

loop_
_geom_torsion_atom_site_label_1
_geom_torsion_atom_site_label_2
_geom_torsion_atom_site_label_3
_geom_torsion_atom_site_label_4
_geom_torsion
_geom_torsion_site_symmetry_1
_geom_torsion_site_symmetry_4
C7 N2 C3 O4 178.0(4) . .
I1 N2 C3 O4 7.0(5) . .
C7 N2 C3 C5 -0.8(4) . .
I1 N2 C3 C5 -171.7(3) . .
O4 C3 C5 C6 -178.5(4) . .
N2 C3 C5 C6 0.1(4) . .
C3 C5 C6 C7 0.5(4) . .
C3 N2 C7 O8 -179.0(4) . .
I1 N2 C7 O8 -8.3(6) . .
C3 N2 C7 C6 1.1(4) . .
I1 N2 C7 C6 171.8(2) . .
C5 C6 C7 O8 179.2(4) . .
C5 C6 C7 N2 -0.9(4) . .
C11 N9 C10 N9 58.3(4) . 15_656
C10 N9 C10 N9 -60.4(3) 16_466 15_656
C10 N9 C11 N9 60.0(2) 16_466 2_675
C10 N9 C11 N9 -59.1(2) . 2_675
